data_4073460
loop_
_publ_author_name
'Duan, Zheng'
'Clochard, Magali'
'Donnadieu, Bruno'
'Mathey, Fran\,cois'
'Tham, Fook S.'

_publ_section_title
;
 Synthesis and X-ray Crystal Structure of a P-Confused Carbaporphyrinoid
;
_journal_issue 15
_journal_name_full Organometallics
_journal_page_first 3617
_journal_paper_doi 10.1021/om700344q
_journal_volume 26
_journal_year 2007
_chemical_formula_sum 'C168 H184 O16 P8 S8'
_chemical_formula_weight 2963.39
_chemical_name_systematic
;
 ?
;
_space_group_IT_number 61
_symmetry_space_group_name_Hall '-P 2ac 2ab'
_symmetry_space_group_name_H-M 'P b c a'
_atom_sites_solution_hydrogens geom
_atom_sites_solution_primary direct
_atom_sites_solution_secondary difmap
_audit_creation_method SHELXL-97
_cell_angle_alpha 90.00
_cell_angle_beta 90.00
_cell_angle_gamma 90.00
_cell_formula_units_Z 1
_cell_length_a 15.552(12)
_cell_length_b 10.704(8)
_cell_length_c 22.633(18)
_cell_measurement_temperature 100(2)
_cell_volume 3768(5)
_computing_structure_refinement 'SHELXL-97 (Sheldrick, 1997)'
_diffrn_ambient_temperature 100(2)
_diffrn_measured_fraction_theta_full 1.000
_diffrn_measured_fraction_theta_max 1.000
_diffrn_radiation_monochromator graphite
_diffrn_radiation_source 'fine-focus sealed tube'
_diffrn_radiation_type MoK\a
_diffrn_radiation_wavelength 0.71073
_diffrn_reflns_av_R_equivalents 0.1423
_diffrn_reflns_av_sigmaI/netI 0.1044
_diffrn_reflns_limit_h_max 16
_diffrn_reflns_limit_h_min -16
_diffrn_reflns_limit_k_max 11
_diffrn_reflns_limit_k_min -7
_diffrn_reflns_limit_l_max 23
_diffrn_reflns_limit_l_min -23
_diffrn_reflns_number 12901
_diffrn_reflns_theta_full 21.96
_diffrn_reflns_theta_max 21.96
_diffrn_reflns_theta_min 1.80
_exptl_absorpt_coefficient_mu 0.268
_exptl_crystal_density_diffrn 1.306
_exptl_crystal_density_method 'not measured'
_exptl_crystal_F_000 1568
_refine_diff_density_max 0.261
_refine_diff_density_min -0.278
_refine_diff_density_rms 0.059
_refine_ls_extinction_coef 0.0078(11)
_refine_ls_extinction_expression Fc^*^=kFc[1+0.001xFc^2^\l^3^/sin(2\q)]^-1/4^
_refine_ls_extinction_method SHELXL
_refine_ls_goodness_of_fit_ref 1.098
_refine_ls_hydrogen_treatment mixed
_refine_ls_matrix_type full
_refine_ls_number_parameters 330
_refine_ls_number_reflns 2302
_refine_ls_number_restraints 133
_refine_ls_restrained_S_all 1.074
_refine_ls_R_factor_all 0.1295
_refine_ls_R_factor_gt 0.0735
_refine_ls_shift/su_max 0.000
_refine_ls_shift/su_mean 0.000
_refine_ls_structure_factor_coef Fsqd
_refine_ls_weighting_details 'calc w=1/[\s^2^(Fo^2^)+(0.0753P)^2^+0.0000P] where P=(Fo^2^+2Fc^2^)/3'
_refine_ls_weighting_scheme calc
_refine_ls_wR_factor_gt 0.1507
_refine_ls_wR_factor_ref 0.1754
_reflns_number_gt 1394
_reflns_number_total 2302
_reflns_threshold_expression >2sigma(I)
_cod_data_source_file om700344q-file003.cif
_cod_data_source_block pbca
_cod_database_code 4073460

loop_
_symmetry_equiv_pos_as_xyz
'x, y, z'
'-x+1/2, -y, z+1/2'
'x+1/2, -y+1/2, -z'
'-x, y+1/2, -z+1/2'
'-x, -y, -z'
'x-1/2, y, -z-1/2'
'-x-1/2, y-1/2, z'
'x, -y-1/2, z-1/2'

loop_
_atom_site_label
_atom_site_type_symbol
_atom_site_fract_x
_atom_site_fract_y
_atom_site_fract_z
_atom_site_U_iso_or_equiv
_atom_site_adp_type
_atom_site_occupancy
_atom_site_symmetry_multiplicity
_atom_site_calc_flag
_atom_site_refinement_flags
_atom_site_disorder_assembly
_atom_site_disorder_group
S1A S 0.9300(5) 0.1926(9) 0.1338(4) 0.0426(18) Uani 0.60 1 d P A 1
P1A P 1.0529(6) 0.2648(7) 0.1459(2) 0.051(4) Uani 0.60 1 d PD A 1
C1A C 1.102(3) 0.350(4) 0.0853(14) 0.044(8) Uani 0.60 1 d PD A 1
H1A1 H 1.0636 0.4190 0.0735 0.065 Uiso 0.60 1 calc PR A 1
H1A2 H 1.1103 0.2940 0.0517 0.065 Uiso 0.60 1 calc PR A 1
H1A3 H 1.1572 0.3842 0.0980 0.065 Uiso 0.60 1 calc PR A 1
P1B P 1.0528(9) 0.2696(12) 0.1446(5) 0.058(7) Uani 0.40 1 d PD A 2
S1B S 0.9622(8) 0.1738(15) 0.1266(7) 0.050(3) Uani 0.40 1 d P A 2
C1B C 1.080(5) 0.364(6) 0.081(2) 0.057(18) Uani 0.40 1 d PD A 2
H1B1 H 1.1312 0.4143 0.0902 0.085 Uiso 0.40 1 calc PR A 2
H1B2 H 1.0319 0.4199 0.0718 0.085 Uiso 0.40 1 calc PR A 2
H1B3 H 1.0919 0.3101 0.0473 0.085 Uiso 0.40 1 calc PR A 2
O1 O 0.9075(3) 0.3959(4) 0.23490(17) 0.0567(13) Uani 1 1 d . A .
H1 H 0.8692 0.4489 0.2424 0.085 Uiso 1 1 calc R . .
C2 C 1.1385(5) 0.1686(5) 0.1704(3) 0.058(2) Uani 1 1 d D . .
C3 C 1.1687(4) 0.2161(5) 0.2223(3) 0.0444(17) Uani 1 1 d . A .
C4 C 1.2417(4) 0.1660(5) 0.2570(3) 0.062(2) Uani 1 1 d . . .
H4A H 1.2672 0.0951 0.2360 0.093 Uiso 1 1 calc R A .
H4B H 1.2210 0.1383 0.2958 0.093 Uiso 1 1 calc R . .
H4C H 1.2851 0.2314 0.2623 0.093 Uiso 1 1 calc R . .
C5 C 1.1199(4) 0.3252(5) 0.2452(2) 0.0359(15) Uani 1 1 d . . .
C6 C 1.1422(4) 0.3788(5) 0.3037(2) 0.0483(18) Uani 1 1 d . A .
H6A H 1.1017 0.4458 0.3135 0.073 Uiso 1 1 calc R . .
H6B H 1.2007 0.4127 0.3025 0.073 Uiso 1 1 calc R . .
H6C H 1.1390 0.3133 0.3339 0.073 Uiso 1 1 calc R . .
C7 C 1.0550(4) 0.3634(5) 0.2100(2) 0.0380(16) Uani 1 1 d D A .
C8 C 0.9862(4) 0.4583(6) 0.2217(2) 0.0436(16) Uani 1 1 d . . .
H8 H 1.0035 0.5062 0.2578 0.052 Uiso 1 1 calc R A .
C9 C 0.9762(4) 0.5520(5) 0.1713(2) 0.0386(16) Uani 1 1 d . A .
C10 C 0.9140(4) 0.5392(6) 0.1287(3) 0.0488(18) Uani 1 1 d . . .
H10 H 0.8724 0.4747 0.1323 0.059 Uiso 1 1 calc R A .
C11 C 0.9111(5) 0.6182(6) 0.0812(3) 0.0559(19) Uani 1 1 d . A .
H11 H 0.8676 0.6081 0.0520 0.067 Uiso 1 1 calc R . .
C12 C 0.9706(5) 0.7118(6) 0.0755(3) 0.060(2) Uani 1 1 d . . .
H12 H 0.9696 0.7649 0.0419 0.071 Uiso 1 1 calc R A .
C13 C 1.0320(5) 0.7287(5) 0.1187(3) 0.056(2) Uani 1 1 d . A .
H13 H 1.0724 0.7950 0.1155 0.067 Uiso 1 1 calc R . .
C14 C 1.0347(4) 0.6490(5) 0.1667(3) 0.0456(17) Uani 1 1 d . . .
H14 H 1.0768 0.6608 0.1966 0.055 Uiso 1 1 calc R A .
O2A O 1.1654(12) -0.047(2) 0.1555(11) 0.061(5) Uani 0.60 1 d PU A 1
H2A H 1.1402 -0.0560 0.1881 0.091 Uiso 0.60 1 calc PR A 1
C15A C 1.1435(10) 0.0470(10) 0.1333(4) 0.053(3) Uani 0.60 1 d PU A 1
H15A H 1.0820 0.0307 0.1227 0.064 Uiso 0.60 1 calc PR A 1
C16A C 1.1848(12) 0.076(2) 0.0737(11) 0.045(3) Uani 0.60 1 d PU A 1
C17A C 1.2538(12) 0.1652(14) 0.0664(7) 0.053(3) Uani 0.60 1 d PU A 1
H17A H 1.2754 0.2088 0.0998 0.064 Uiso 0.60 1 calc PR A 1
C18A C 1.2878(11) 0.1866(14) 0.0127(7) 0.049(3) Uani 0.60 1 d PU A 1
H18A H 1.3363 0.2399 0.0086 0.059 Uiso 0.60 1 calc PR A 1
C19A C 1.2512(11) 0.1295(13) -0.0378(9) 0.044(3) Uani 0.60 1 d PU A 1
H19A H 1.2739 0.1477 -0.0758 0.053 Uiso 0.60 1 calc PR A 1
C20A C 1.1828(14) 0.0477(16) -0.0327(7) 0.044(3) Uani 0.60 1 d PU A 1
H20A H 1.1586 0.0100 -0.0668 0.053 Uiso 0.60 1 calc PR A 1
C21A C 1.1497(13) 0.0210(16) 0.0232(7) 0.039(3) Uani 0.60 1 d PU A 1
H21A H 1.1028 -0.0354 0.0270 0.047 Uiso 0.60 1 calc PR A 1
C15B C 1.2080(12) 0.0650(14) 0.1468(7) 0.040(3) Uani 0.40 1 d PU A 2
H15B H 1.2657 0.0909 0.1618 0.048 Uiso 0.40 1 calc PR A 2
C16B C 1.2092(17) 0.083(4) 0.0778(17) 0.040(4) Uani 0.40 1 d PU A 2
C17B C 1.2743(16) 0.137(2) 0.0541(12) 0.044(4) Uani 0.40 1 d PU A 2
H17B H 1.3196 0.1650 0.0789 0.052 Uiso 0.40 1 calc PR A 2
C18B C 1.2809(18) 0.156(2) -0.0070(11) 0.048(4) Uani 0.40 1 d PU A 2
H18B H 1.3251 0.2067 -0.0231 0.058 Uiso 0.40 1 calc PR A 2
C19B C 1.2242(17) 0.101(3) -0.0413(14) 0.047(5) Uani 0.40 1 d PU A 2
H19B H 1.2303 0.1052 -0.0830 0.056 Uiso 0.40 1 calc PR A 2
C20B C 1.1579(16) 0.039(3) -0.0176(15) 0.047(5) Uani 0.40 1 d PU A 2
H20B H 1.1149 0.0033 -0.0421 0.057 Uiso 0.40 1 calc PR A 2
C21B C 1.153(2) 0.029(3) 0.0439(11) 0.043(4) Uani 0.40 1 d PU A 2
H21B H 1.1075 -0.0182 0.0611 0.052 Uiso 0.40 1 calc PR A 2
O2B O 1.1948(18) -0.045(4) 0.1647(17) 0.050(6) Uani 0.40 1 d PU A 2
H2B H 1.1424 -0.0630 0.1610 0.076 Uiso 0.40 1 calc PR A 2

loop_
_atom_site_aniso_label
_atom_site_aniso_U_11
_atom_site_aniso_U_22
_atom_site_aniso_U_33
_atom_site_aniso_U_23
_atom_site_aniso_U_13
_atom_site_aniso_U_12
S1A 0.061(6) 0.029(3) 0.038(3) -0.0062(19) -0.003(4) -0.006(3)
P1A 0.125(9) 0.023(5) 0.004(3) -0.006(3) 0.005(4) -0.031(5)
C1A 0.08(2) 0.025(12) 0.022(10) 0.014(9) 0.006(9) 0.006(16)
P1B 0.063(10) 0.031(9) 0.079(10) 0.012(6) -0.001(7) 0.012(7)
S1B 0.057(8) 0.038(5) 0.054(5) 0.000(4) 0.006(5) -0.006(5)
C1B 0.10(4) 0.031(19) 0.04(2) -0.021(17) 0.012(19) 0.027(18)
O1 0.049(3) 0.058(3) 0.063(3) 0.017(2) 0.008(2) 0.001(2)
C2 0.112(7) 0.021(3) 0.039(4) 0.008(3) 0.018(4) 0.012(4)
C3 0.052(5) 0.023(3) 0.058(4) 0.009(3) 0.015(4) 0.003(3)
C4 0.058(5) 0.029(4) 0.098(6) 0.010(3) 0.015(4) 0.004(3)
C5 0.047(4) 0.024(3) 0.037(4) 0.000(3) 0.004(3) -0.005(3)
C6 0.059(5) 0.034(4) 0.052(4) -0.001(3) -0.016(3) 0.000(3)
C7 0.056(5) 0.026(3) 0.032(4) -0.003(3) 0.008(3) -0.006(3)
C8 0.050(5) 0.047(4) 0.034(4) 0.007(3) 0.002(3) -0.003(4)
C9 0.047(4) 0.037(4) 0.032(4) 0.003(3) -0.005(3) 0.003(3)
C10 0.056(5) 0.044(4) 0.046(4) 0.011(3) -0.015(4) -0.009(3)
C11 0.069(5) 0.051(4) 0.047(4) 0.007(4) -0.014(4) -0.008(4)
C12 0.080(6) 0.034(4) 0.064(5) 0.015(3) -0.004(4) 0.004(4)
C13 0.071(6) 0.027(4) 0.071(5) 0.005(3) -0.011(4) -0.009(3)
C14 0.060(5) 0.026(3) 0.051(4) 0.003(3) -0.005(4) -0.001(3)
O2A 0.115(15) 0.022(5) 0.045(8) 0.001(5) 0.017(9) 0.011(10)
C15A 0.096(8) 0.028(5) 0.036(5) -0.001(4) 0.003(6) 0.016(6)
C16A 0.078(8) 0.026(5) 0.032(5) -0.007(4) 0.000(6) 0.008(6)
C17A 0.076(8) 0.044(7) 0.039(6) -0.022(5) -0.004(5) 0.002(6)
C18A 0.070(7) 0.038(6) 0.039(6) -0.013(5) -0.007(5) -0.012(5)
C19A 0.070(8) 0.032(6) 0.031(5) -0.002(5) -0.003(6) -0.019(5)
C20A 0.065(8) 0.035(6) 0.031(6) 0.005(5) 0.001(5) -0.017(6)
C21A 0.067(7) 0.021(6) 0.029(6) 0.003(5) 0.001(6) 0.000(5)
C15B 0.036(8) 0.029(7) 0.056(7) -0.008(6) -0.003(7) 0.001(7)
C16B 0.042(8) 0.026(7) 0.053(7) -0.008(6) 0.002(7) 0.015(6)
C17B 0.038(8) 0.040(8) 0.053(8) -0.017(7) 0.003(7) 0.019(6)
C18B 0.043(9) 0.048(9) 0.053(9) -0.015(8) 0.006(7) 0.012(7)
C19B 0.042(9) 0.048(10) 0.051(8) -0.013(8) 0.003(7) 0.016(8)
C20B 0.045(9) 0.044(9) 0.053(9) -0.012(8) 0.002(8) 0.015(7)
C21B 0.045(8) 0.031(8) 0.054(8) -0.009(8) 0.001(7) 0.015(6)
O2B 0.048(11) 0.041(8) 0.062(12) 0.008(8) -0.007(9) 0.016(9)

loop_
_atom_type_symbol
_atom_type_description
_atom_type_scat_dispersion_real
_atom_type_scat_dispersion_imag
_atom_type_scat_source
C C 0.0033 0.0016 'International Tables Vol C Tables 4.2.6.8 and 6.1.1.4'
H H 0.0000 0.0000 'International Tables Vol C Tables 4.2.6.8 and 6.1.1.4'
O O 0.0106 0.0060 'International Tables Vol C Tables 4.2.6.8 and 6.1.1.4'
P P 0.1023 0.0942 'International Tables Vol C Tables 4.2.6.8 and 6.1.1.4'
S S 0.1246 0.1234 'International Tables Vol C Tables 4.2.6.8 and 6.1.1.4'

loop_
_geom_angle_atom_site_label_1
_geom_angle_atom_site_label_2
_geom_angle_atom_site_label_3
_geom_angle
C2 P1A C7 94.3(4)
C2 P1A C1A 102.5(17)
C7 P1A C1A 107.9(16)
C2 P1A S1A 121.0(6)
C7 P1A S1A 109.9(5)
C1A P1A S1A 118.1(17)
S1B P1B C7 121.7(9)
S1B P1B C1B 109(3)
C7 P1B C1B 110(2)
S1B P1B C2 108.1(9)
C7 P1B C2 93.1(5)
C1B P1B C2 115(3)
P1B C1B H1B1 109.5
P1B C1B H1B2 109.5
H1B1 C1B H1B2 109.5
P1B C1B H1B3 109.5
H1B1 C1B H1B3 109.5
H1B2 C1B H1B3 109.5
C8 O1 H1 109.5
C3 C2 C15A 139.7(7)
C3 C2 C15B 107.9(8)
C15A C2 C15B 38.9(6)
C3 C2 P1A 108.2(5)
C15A C2 P1A 110.8(7)
C15B C2 P1A 141.9(8)
C3 C2 P1B 107.9(5)
C15A C2 P1B 111.3(8)
C15B C2 P1B 141.6(8)
P1A C2 P1B 1.3(9)
C2 C3 C4 125.9(6)
C2 C3 C5 114.7(6)
C4 C3 C5 119.4(6)
C3 C4 H4A 109.5
C3 C4 H4B 109.5
H4A C4 H4B 109.5
C3 C4 H4C 109.5
H4A C4 H4C 109.5
H4B C4 H4C 109.5
C7 C5 C6 125.7(5)
C7 C5 C3 114.5(5)
C6 C5 C3 119.7(6)
C5 C6 H6A 109.5
C5 C6 H6B 109.5
H6A C6 H6B 109.5
C5 C6 H6C 109.5
H6A C6 H6C 109.5
H6B C6 H6C 109.5
C5 C7 C8 129.4(5)
C5 C7 P1B 109.4(5)
C8 C7 P1B 120.9(6)
C5 C7 P1A 108.2(5)
C8 C7 P1A 121.9(5)
P1B C7 P1A 1.9(7)
O1 C8 C7 109.4(5)
O1 C8 C9 112.1(5)
C7 C8 C9 112.7(5)
O1 C8 H8 107.5
C7 C8 H8 107.5
C9 C8 H8 107.5
C10 C9 C14 119.0(5)
C10 C9 C8 122.1(6)
C14 C9 C8 118.8(6)
C11 C10 C9 121.0(6)
C11 C10 H10 119.5
C9 C10 H10 119.5
C12 C11 C10 120.1(6)
C12 C11 H11 119.9
C10 C11 H11 119.9
C11 C12 C13 119.9(6)
C11 C12 H12 120.1
C13 C12 H12 120.1
C12 C13 C14 119.8(6)
C12 C13 H13 120.1
C14 C13 H13 120.1
C13 C14 C9 120.2(6)
C13 C14 H14 119.9
C9 C14 H14 119.9
C15A O2A H2A 109.5
O2A C15A C16A 115.6(16)
O2A C15A C2 120.2(14)
C16A C15A C2 109.0(11)
O2A C15A H15A 103.2
C16A C15A H15A 103.2
C2 C15A H15A 103.2
C21A C16A C17A 118.5(19)
C21A C16A C15A 118.0(16)
C17A C16A C15A 123.4(18)
C18A C17A C16A 120.5(16)
C18A C17A H17A 119.8
C16A C17A H17A 119.8
C17A C18A C19A 119.9(14)
C17A C18A H18A 120.1
C19A C18A H18A 120.1
C20A C19A C18A 121.0(15)
C20A C19A H19A 119.5
C18A C19A H19A 119.5
C19A C20A C21A 119.4(15)
C19A C20A H20A 120.3
C21A C20A H20A 120.3
C20A C21A C16A 120.6(17)
C20A C21A H21A 119.7
C16A C21A H21A 119.7
O2B C15B C16B 116(2)
O2B C15B C2 115(2)
C16B C15B C2 104.5(15)
O2B C15B H15B 107.1
C16B C15B H15B 107.1
C2 C15B H15B 107.1
C17B C16B C21B 119(4)
C17B C16B C15B 119(2)
C21B C16B C15B 122(3)
C16B C17B C18B 122(3)
C16B C17B H17B 118.8
C18B C17B H17B 118.8
C19B C18B C17B 118(2)
C19B C18B H18B 121.0
C17B C18B H18B 121.0
C18B C19B C20B 120(3)
C18B C19B H19B 120.0
C20B C19B H19B 120.0
C19B C20B C21B 119(3)
C19B C20B H20B 120.6
C21B C20B H20B 120.6
C16B C21B C20B 121(3)
C16B C21B H21B 119.5
C20B C21B H21B 119.5
C15B O2B H2B 109.5

loop_
_geom_bond_atom_site_label_1
_geom_bond_atom_site_label_2
_geom_bond_distance
S1A P1A 2.080(13)
P1A C2 1.771(9)
P1A C7 1.796(7)
P1A C1A 1.813(11)
C1A H1A1 0.9800
C1A H1A2 0.9800
C1A H1A3 0.9800
P1B S1B 1.79(2)
P1B C7 1.790(11)
P1B C1B 1.807(16)
P1B C2 1.813(11)
C1B H1B1 0.9800
C1B H1B2 0.9800
C1B H1B3 0.9800
O1 C8 1.426(7)
O1 H1 0.8400
C2 C3 1.365(8)
C2 C15A 1.551(11)
C2 C15B 1.638(17)
C3 C4 1.481(8)
C3 C5 1.485(8)
C4 H4A 0.9800
C4 H4B 0.9800
C4 H4C 0.9800
C5 C7 1.349(8)
C5 C6 1.485(7)
C6 H6A 0.9800
C6 H6B 0.9800
C6 H6C 0.9800
C7 C8 1.498(9)
C8 C9 1.527(8)
C8 H8 1.0000
C9 C10 1.373(8)
C9 C14 1.384(8)
C10 C11 1.370(8)
C10 H10 0.9500
C11 C12 1.370(9)
C11 H11 0.9500
C12 C13 1.379(9)
C12 H12 0.9500
C13 C14 1.382(8)
C13 H13 0.9500
C14 H14 0.9500
O2A C15A 1.18(2)
O2A H2A 0.8400
C15A C16A 1.53(3)
C15A H15A 1.0000
C16A C21A 1.40(2)
C16A C17A 1.44(3)
C17A C18A 1.35(2)
C17A H17A 0.9500
C18A C19A 1.416(18)
C18A H18A 0.9500
C19A C20A 1.38(2)
C19A H19A 0.9500
C20A C21A 1.39(2)
C20A H20A 0.9500
C21A H21A 0.9500
C15B O2B 1.27(4)
C15B C16B 1.57(4)
C15B H15B 1.0000
C16B C17B 1.28(4)
C16B C21B 1.30(4)
C17B C18B 1.40(3)
C17B H17B 0.9500
C18B C19B 1.31(3)
C18B H18B 0.9500
C19B C20B 1.34(3)
C19B H19B 0.9500
C20B C21B 1.40(3)
C20B H20B 0.9500
C21B H21B 0.9500
O2B H2B 0.8400
